data_1516042
loop_
_publ_author_name
'Hasib-ur-Rahman, Muhammad'
'Larachi, Fa\"i\,cal'

_publ_section_title
;
 CO2 capture in alkanolamine-RTIL blends via carbamate crystallization:
 route to efficient regeneration.
;
_journal_issue 20
_journal_name_full 'Environmental science &amp; technology'
_journal_page_first 11443
_journal_page_last 11450
_journal_paper_doi 10.1021/es302513j
_journal_volume 46
_journal_year 2012
_chemical_compound_source 'Synthesized by the authors. See text'
_chemical_formula_moiety 'C5 H10 N O3, C4 H12 N O'
_chemical_formula_sum 'C9 H22 N2 O4'
_chemical_formula_weight 222.29
_chemical_name_systematic
; 
 ? 
;
_space_group_IT_number 14
_symmetry_cell_setting monoclinic
_symmetry_space_group_name_Hall '-P 2yn'
_symmetry_space_group_name_H-M 'P 1 21/n 1'
_atom_sites_solution_hydrogens geom
_atom_sites_solution_primary direct
_atom_sites_solution_secondary difmap
_audit_creation_method SHELXL-97
_cell_angle_alpha 90
_cell_angle_beta 97.8757(8)
_cell_angle_gamma 90
_cell_formula_units_Z 4
_cell_length_a 6.02881(12)
_cell_length_b 9.88517(19)
_cell_length_c 20.4701(4)
_cell_measurement_reflns_used 14224
_cell_measurement_temperature 100
_cell_measurement_theta_max 70.41
_cell_measurement_theta_min 2.18
_cell_volume 1208.43(4)
_computing_cell_refinement 'SAINT V7.68A(Bruker AXS, 2009)'
_computing_data_collection 'APEX2  (Bruker AXS, 2009)'
_computing_data_reduction 'SAINT V7.68A(Bruker AXS, 2009)'
_computing_molecular_graphics 'SHELXTL v6.12 (Bruker AXS, 2001)'
_computing_publication_material 'UdMX (Maris, 2004)'
_computing_structure_refinement 'SHELXL97 (Sheldrick, 2008)'
_computing_structure_solution 'SHELXS97 (Sheldrick, 2008)'
_diffrn_ambient_temperature 100
_diffrn_detector_area_resol_mean 8.3
_diffrn_measured_fraction_theta_full 0.974
_diffrn_measured_fraction_theta_max 0.974
_diffrn_measurement_device_type 'Bruker APEX II'
_diffrn_measurement_method \w
_diffrn_radiation_monochromator 'Quazar MX'
_diffrn_radiation_source 'Incoatec I\muS Microsource '
_diffrn_radiation_type CuK\a
_diffrn_radiation_wavelength 1.54178
_diffrn_reflns_av_R_equivalents 0.025
_diffrn_reflns_av_sigmaI/netI 0.0127
_diffrn_reflns_limit_h_max 7
_diffrn_reflns_limit_h_min -6
_diffrn_reflns_limit_k_max 12
_diffrn_reflns_limit_k_min -12
_diffrn_reflns_limit_l_max 24
_diffrn_reflns_limit_l_min -25
_diffrn_reflns_number 23054
_diffrn_reflns_theta_full 70.86
_diffrn_reflns_theta_max 70.86
_diffrn_reflns_theta_min 4.36
_exptl_absorpt_coefficient_mu 0.790
_exptl_absorpt_correction_T_max 0.9689
_exptl_absorpt_correction_T_min 0.8397
_exptl_absorpt_correction_type multi-scan
_exptl_absorpt_process_details 'Sadabs (Sheldrick, 2008)'
_exptl_crystal_colour Colorless
_exptl_crystal_density_diffrn 1.222
_exptl_crystal_density_method 'not measured'
_exptl_crystal_description Block
_exptl_crystal_F_000 488
_exptl_crystal_size_max 0.12
_exptl_crystal_size_mid 0.08
_exptl_crystal_size_min 0.04
_refine_diff_density_max 0.301
_refine_diff_density_min -0.206
_refine_diff_density_rms 0.039
_refine_ls_extinction_method none
_refine_ls_goodness_of_fit_ref 1.030
_refine_ls_hydrogen_treatment mixed
_refine_ls_matrix_type full
_refine_ls_number_parameters 164
_refine_ls_number_reflns 2270
_refine_ls_number_restraints 0
_refine_ls_restrained_S_all 1.030
_refine_ls_R_factor_all 0.0336
_refine_ls_R_factor_gt 0.0328
_refine_ls_shift/su_max 0.001
_refine_ls_shift/su_mean 0.000
_refine_ls_structure_factor_coef Fsqd
_refine_ls_weighting_details 'calc w=1/[\s^2^(Fo^2^)+(0.0498P)^2^+0.4177P] where P=(Fo^2^+2Fc^2^)/3'
_refine_ls_weighting_scheme calc
_refine_ls_wR_factor_gt 0.0864
_refine_ls_wR_factor_ref 0.0872
_reflns_number_gt 2202
_reflns_number_total 2270
_reflns_threshold_expression I>2\s(I)
_cod_data_source_file es302513j_si_002.cif
_cod_data_source_block siaj01
_cod_depositor_comments
;
The following automatic conversions were performed:

'_symmetry_cell_setting' value 'Monoclinic' changed to 'monoclinic'
according to
/usr/data/users/saulius/automatic-downloads/retrospective/ACS/lib/dictionaries/cif_core.dic
dictionary named 'cif_core.dic' version 2.4.2 from 2011-04-26.

Automatic conversion script
Id: cif_fix_values 2281 2013-09-26 08:29:07Z andrius 
;
_cod_original_sg_symbol_H-M P21/n
_cod_database_code 1516042

loop_
_symmetry_equiv_pos_as_xyz
'x, y, z'
'-x+1/2, y+1/2, -z+1/2'
'-x, -y, -z'
'x-1/2, -y-1/2, z-1/2'

loop_
_atom_site_label
_atom_site_type_symbol
_atom_site_fract_x
_atom_site_fract_y
_atom_site_fract_z
_atom_site_U_iso_or_equiv
_atom_site_adp_type
_atom_site_occupancy
_atom_site_symmetry_multiplicity
_atom_site_calc_flag
_atom_site_refinement_flags
O1 O 0.89814(13) 0.68946(8) 0.86133(4) 0.02074(19) Uani 1 1 d .
H1 H 0.771(3) 0.7334(16) 0.8554(8) 0.034(4) Uiso 1 1 d .
O2 O 0.54524(12) 0.83261(8) 0.85678(4) 0.02112(19) Uani 1 1 d .
O3 O 0.40512(13) 0.99682(8) 0.91399(4) 0.02144(19) Uani 1 1 d .
N1 N 0.69846(15) 0.87692(9) 0.96324(4) 0.0184(2) Uani 1 1 d .
H1A H 0.673(2) 0.9196(14) 0.9982(7) 0.023(3) Uiso 1 1 d .
C1 C 1.00074(18) 0.73653(11) 0.92448(5) 0.0203(2) Uani 1 1 d .
H1B H 1.0747 0.8242 0.9184 0.024 Uiso 1 1 calc R
H1C H 1.1188 0.6714 0.9421 0.024 Uiso 1 1 calc R
C2 C 0.84036(17) 0.75519(10) 0.97587(5) 0.0173(2) Uani 1 1 d .
C3 C 0.54394(17) 0.90190(10) 0.90955(5) 0.0171(2) Uani 1 1 d .
C4 C 0.98803(19) 0.78041(12) 1.04191(5) 0.0234(2) Uani 1 1 d .
H4A H 1.0843 0.8590 1.0379 0.035 Uiso 1 1 calc R
H4B H 1.0813 0.7006 1.0539 0.035 Uiso 1 1 calc R
H4C H 0.8929 0.7977 1.0762 0.035 Uiso 1 1 calc R
C5 C 0.69581(19) 0.62945(11) 0.98063(5) 0.0235(2) Uani 1 1 d .
H5A H 0.6077 0.6402 1.0171 0.035 Uiso 1 1 calc R
H5B H 0.7924 0.5497 0.9885 0.035 Uiso 1 1 calc R
H5C H 0.5946 0.6178 0.9393 0.035 Uiso 1 1 calc R
O4 O 0.20111(13) 1.09528(7) 0.80597(4) 0.0210(2) Uani 1 1 d .
H4 H 0.270(3) 1.0554(18) 0.8418(9) 0.048(5) Uiso 1 1 d .
N2 N 0.15977(15) 0.79936(9) 0.77148(4) 0.0155(2) Uani 1 1 d .
H2A H 0.064(2) 0.7603(14) 0.7985(7) 0.026(3) Uiso 1 1 d .
H2B H 0.290(3) 0.8280(15) 0.7976(7) 0.028(3) Uiso 1 1 d .
H2C H 0.196(2) 0.7330(15) 0.7439(7) 0.027(3) Uiso 1 1 d .
C6 C 0.00291(17) 1.02728(10) 0.77946(5) 0.0183(2) Uani 1 1 d .
H6A H -0.1022 1.0935 0.7558 0.022 Uiso 1 1 calc R
H6B H -0.0688 0.9893 0.8161 0.022 Uiso 1 1 calc R
C7 C 0.04266(17) 0.91296(10) 0.73199(5) 0.0163(2) Uani 1 1 d .
C8 C 0.19166(19) 0.95894(11) 0.68191(5) 0.0218(2) Uani 1 1 d .
H8A H 0.3389 0.9847 0.7049 0.033 Uiso 1 1 calc R
H8B H 0.1230 1.0369 0.6574 0.033 Uiso 1 1 calc R
H8C H 0.2089 0.8849 0.6512 0.033 Uiso 1 1 calc R
C9 C -0.18153(18) 0.85997(11) 0.69843(6) 0.0239(3) Uani 1 1 d .
H9A H -0.1568 0.7800 0.6721 0.036 Uiso 1 1 calc R
H9B H -0.2562 0.9303 0.6697 0.036 Uiso 1 1 calc R
H9C H -0.2758 0.8355 0.7320 0.036 Uiso 1 1 calc R

loop_
_atom_site_aniso_label
_atom_site_aniso_U_11
_atom_site_aniso_U_22
_atom_site_aniso_U_33
_atom_site_aniso_U_23
_atom_site_aniso_U_13
_atom_site_aniso_U_12
O1 0.0211(4) 0.0239(4) 0.0173(4) -0.0012(3) 0.0028(3) 0.0033(3)
O2 0.0201(4) 0.0260(4) 0.0161(4) -0.0044(3) -0.0014(3) 0.0040(3)
O3 0.0240(4) 0.0223(4) 0.0172(4) -0.0009(3) -0.0002(3) 0.0065(3)
N1 0.0214(5) 0.0182(4) 0.0146(4) -0.0025(3) -0.0006(3) 0.0029(3)
C1 0.0181(5) 0.0235(5) 0.0190(5) 0.0007(4) 0.0012(4) 0.0006(4)
C2 0.0183(5) 0.0168(5) 0.0162(5) 0.0011(4) -0.0001(4) 0.0009(4)
C3 0.0173(5) 0.0174(5) 0.0166(5) 0.0007(4) 0.0020(4) -0.0015(4)
C4 0.0248(6) 0.0257(6) 0.0183(5) 0.0000(4) -0.0026(4) 0.0035(4)
C5 0.0256(6) 0.0219(5) 0.0228(5) 0.0035(4) 0.0032(4) -0.0029(4)
O4 0.0292(4) 0.0156(4) 0.0167(4) 0.0019(3) -0.0020(3) -0.0041(3)
N2 0.0173(5) 0.0134(4) 0.0155(4) -0.0002(3) 0.0007(3) 0.0017(3)
C6 0.0201(5) 0.0150(5) 0.0198(5) 0.0007(4) 0.0023(4) 0.0026(4)
C7 0.0173(5) 0.0142(5) 0.0166(5) 0.0018(4) -0.0004(4) 0.0018(4)
C8 0.0271(6) 0.0205(5) 0.0182(5) 0.0019(4) 0.0051(4) 0.0012(4)
C9 0.0214(6) 0.0209(5) 0.0268(6) 0.0021(4) -0.0061(4) -0.0007(4)

loop_
_atom_type_symbol
_atom_type_description
_atom_type_scat_dispersion_real
_atom_type_scat_dispersion_imag
_atom_type_scat_source
C C 0.0181 0.0091 'International Tables Vol C Tables 4.2.6.8 and 6.1.1.4'
H H 0.0000 0.0000 'International Tables Vol C Tables 4.2.6.8 and 6.1.1.4'
N N 0.0311 0.0180 'International Tables Vol C Tables 4.2.6.8 and 6.1.1.4'
O O 0.0492 0.0322 'International Tables Vol C Tables 4.2.6.8 and 6.1.1.4'

loop_
_geom_angle_atom_site_label_1
_geom_angle_atom_site_label_2
_geom_angle_atom_site_label_3
_geom_angle
_geom_angle_publ_flag
C1 O1 H1 103.1(10) ?
C3 N1 C2 127.14(9) y
C3 N1 H1A 113.6(9) ?
C2 N1 H1A 114.7(9) ?
O1 C1 C2 115.03(8) y
O1 C1 H1B 108.5 ?
C2 C1 H1B 108.5 ?
O1 C1 H1C 108.5 ?
C2 C1 H1C 108.5 ?
H1B C1 H1C 107.5 ?
N1 C2 C5 110.59(9) y
N1 C2 C4 105.89(8) y
C5 C2 C4 110.06(9) y
N1 C2 C1 112.45(8) y
C5 C2 C1 111.37(9) y
C4 C2 C1 106.24(9) y
O3 C3 O2 122.45(9) y
O3 C3 N1 117.45(9) y
O2 C3 N1 120.08(9) y
C2 C4 H4A 109.5 ?
C2 C4 H4B 109.5 ?
H4A C4 H4B 109.5 ?
C2 C4 H4C 109.5 ?
H4A C4 H4C 109.5 ?
H4B C4 H4C 109.5 ?
C2 C5 H5A 109.5 ?
C2 C5 H5B 109.5 ?
H5A C5 H5B 109.5 ?
C2 C5 H5C 109.5 ?
H5A C5 H5C 109.5 ?
H5B C5 H5C 109.5 ?
C6 O4 H4 112.5(11) ?
C7 N2 H2A 110.2(9) ?
C7 N2 H2B 112.3(9) ?
H2A N2 H2B 109.0(12) ?
C7 N2 H2C 109.8(9) ?
H2A N2 H2C 106.8(12) ?
H2B N2 H2C 108.6(13) ?
O4 C6 C7 113.41(8) y
O4 C6 H6A 108.9 ?
C7 C6 H6A 108.9 ?
O4 C6 H6B 108.9 ?
C7 C6 H6B 108.9 ?
H6A C6 H6B 107.7 ?
N2 C7 C8 107.96(8) y
N2 C7 C9 107.96(8) y
C8 C7 C9 111.61(9) y
N2 C7 C6 108.25(8) y
C8 C7 C6 111.43(9) y
C9 C7 C6 109.51(9) y
C7 C8 H8A 109.5 ?
C7 C8 H8B 109.5 ?
H8A C8 H8B 109.5 ?
C7 C8 H8C 109.5 ?
H8A C8 H8C 109.5 ?
H8B C8 H8C 109.5 ?
C7 C9 H9A 109.5 ?
C7 C9 H9B 109.5 ?
H9A C9 H9B 109.5 ?
C7 C9 H9C 109.5 ?
H9A C9 H9C 109.5 ?
H9B C9 H9C 109.5 ?

loop_
_geom_bond_atom_site_label_1
_geom_bond_atom_site_label_2
_geom_bond_distance
_geom_bond_publ_flag
O1 C1 1.4322(12) y
O1 H1 0.877(17) ?
O2 C3 1.2800(13) y
O3 C3 1.2688(13) y
N1 C3 1.3625(13) y
N1 C2 1.4785(13) y
N1 H1a 0.862(15) ?
C1 C2 1.5343(15) y
C1 H1b 0.9900 ?
C1 H1c 0.9900 ?
C2 C5 1.5288(14) y
C2 C4 1.5338(14) y
C4 H4a 0.9800 ?
C4 H4b 0.9800 ?
C4 H4c 0.9800 ?
C5 H5a 0.9800 ?
C5 H5b 0.9800 ?
C5 H5c 0.9800 ?
O4 C6 1.4129(13) y
O4 H4 0.885(19) ?
N2 C7 1.5022(12) y
N2 H2a 0.934(16) ?
N2 H2b 0.934(16) ?
N2 H2c 0.911(16) ?
C6 C7 1.5306(14) y
C6 H6a 0.9900 ?
C6 H6b 0.9900 ?
C7 C8 1.5220(14) y
C7 C9 1.5227(14) y
C8 H8a 0.9800 ?
C8 H8b 0.9800 ?
C8 H8c 0.9800 ?
C9 H9a 0.9800 ?
C9 H9b 0.9800 ?
C9 H9c 0.9800 ?

loop_
_geom_hbond_atom_site_label_D
_geom_hbond_atom_site_label_H
_geom_hbond_atom_site_label_A
_geom_hbond_distance_DH
_geom_hbond_distance_HA
_geom_hbond_distance_DA
_geom_hbond_angle_DHA
_geom_hbond_site_symmetry_A
_geom_hbond_publ_flag
O1 H1 O2 0.877(17) 1.679(17) 2.5462(11) 169.4(15) . y
N1 H1A O3 0.862(15) 2.091(15) 2.9485(12) 173.6(13) 3_677 y
O4 H4 O3 0.885(19) 1.689(19) 2.5698(10) 173.6(17) . y
N2 H2A O1 0.934(16) 1.872(16) 2.8010(12) 173(13) 1_455 y
N2 H2B O2 0.934(16) 1.821(15) 2.7286(11) 163.2(13) . y
N2 H2C O4 0.911(16) 1.859(16) 2.7661(12) 173.6(13) 2_546 y

loop_
_geom_torsion_atom_site_label_1
_geom_torsion_atom_site_label_2
_geom_torsion_atom_site_label_3
_geom_torsion_atom_site_label_4
_geom_torsion
_geom_torsion_publ_flag
C3 N1 C2 C5 -62.36(13) y
C3 N1 C2 C4 178.44(10) y
C3 N1 C2 C1 62.83(13) y
O1 C1 C2 N1 -74.56(11) y
O1 C1 C2 C5 50.20(12) y
O1 C1 C2 C4 170.04(9) y
C2 N1 C3 O3 164.76(10) y
C2 N1 C3 O2 -16.62(16) y
O4 C6 C7 N2 70.85(10) y
O4 C6 C7 C8 -47.72(11) y
O4 C6 C7 C9 -171.69(8) y
